data_1555526
loop_
_publ_author_name
'Xu, Bing'
'Li, Guang'
'Li, Jing'
'Shi, Yian'

_publ_section_title
;
 Total Synthesis of the Proposed Structure of Marineosin A.
;
_journal_issue 9
_journal_name_full 'Organic letters'
_journal_page_first 2028
_journal_page_last 2031
_journal_paper_doi 10.1021/acs.orglett.6b00632
_journal_volume 18
_journal_year 2016
_chemical_absolute_configuration rm
_chemical_formula_moiety 'C25 H35 N3 O2, H2 O'
_chemical_formula_sum 'C25 H37 N3 O3'
_chemical_formula_weight 427.57
_space_group_crystal_system orthorhombic
_space_group_IT_number 19
_space_group_name_Hall 'P 2ac 2ab'
_space_group_name_H-M_alt 'P 21 21 21'
_atom_sites_solution_hydrogens mixed
_atom_sites_solution_primary direct
_audit_creation_date 2015-04-23
_audit_creation_method
;
Olex2 1.2
(compiled 2015.01.26 svn.r3150 for OlexSys, GUI svn.r4998)
;
_cell_angle_alpha 90
_cell_angle_beta 90
_cell_angle_gamma 90
_cell_formula_units_Z 4
_cell_length_a 8.174(3)
_cell_length_b 12.797(5)
_cell_length_c 21.823(8)
_cell_measurement_reflns_used 6166
_cell_measurement_temperature 173.1500
_cell_measurement_theta_max 27.4830
_cell_measurement_theta_min 1.5913
_cell_volume 2282.7(15)
_computing_cell_refinement 'CrystalClear (Rigaku Inc., 2007)'
_computing_data_collection 'CrystalClear (Rigaku Inc., 2007)'
_computing_data_reduction 'CrystalClear (Rigaku Inc., 2007)'
_computing_molecular_graphics 'Olex2 (Dolomanov et al., 2009)'
_computing_publication_material 'CIFTAB (Sheldrick, 2013)'
_computing_structure_refinement 'SHELXL (Sheldrick, 2014)'
_computing_structure_solution
;
'SHELXT (Sheldrick, 2014)'
;
_diffrn_ambient_temperature 173.1500
_diffrn_detector_area_resol_mean 28.5714
_diffrn_measured_fraction_theta_full 0.998
_diffrn_measured_fraction_theta_max 0.998
_diffrn_measurement_details
;
scan:
	Number of images: 330
	           Slice: -110.0000 - 55.0000
	     Image width: 0.5000
	        Exp time: 20.0000
	   Rotation axis: Omega
	           Omega: 0.0000
	             Chi: 45.0000
	             Phi: 270.0000
	             XTD: 45.0771
	          2theta: -19.8243
scan:
	Number of images: 240
	           Slice: -80.0000 - 40.0000
	     Image width: 0.5000
	        Exp time: 20.0000
	   Rotation axis: Omega
	           Omega: 0.0000
	             Chi: 45.0000
	             Phi: 90.0000
	             XTD: 45.0771
	          2theta: -19.8243
;
_diffrn_measurement_device
;
Saturn724+ (2x2 bin mode)
;
_diffrn_measurement_device_details
;
AFC10: Fixed Chi 2 circle
;
_diffrn_measurement_device_type 'Saturn724+ CCD'
_diffrn_measurement_method '\w scans at fixed \c = 45\%'
_diffrn_orient_matrix_type d*Trek
_diffrn_orient_matrix_UB_11 -0.0013
_diffrn_orient_matrix_UB_12 -0.1029
_diffrn_orient_matrix_UB_13 -0.0661
_diffrn_orient_matrix_UB_21 0.0455
_diffrn_orient_matrix_UB_22 0.0339
_diffrn_orient_matrix_UB_23 -0.0537
_diffrn_orient_matrix_UB_31 0.0373
_diffrn_orient_matrix_UB_32 -0.0147
_diffrn_orient_matrix_UB_33 0.0222
_diffrn_radiation_detector CCD
_diffrn_radiation_monochromator 'Graphite Monochromator'
_diffrn_radiation_type MoK\a
_diffrn_radiation_wavelength 0.71073
_diffrn_reflns_av_R_equivalents 0.0457
_diffrn_reflns_av_unetI/netI 0.0507
_diffrn_reflns_Laue_measured_fraction_full 0.998
_diffrn_reflns_Laue_measured_fraction_max 0.998
_diffrn_reflns_limit_h_max 10
_diffrn_reflns_limit_h_min -10
_diffrn_reflns_limit_k_max 16
_diffrn_reflns_limit_k_min -16
_diffrn_reflns_limit_l_max 27
_diffrn_reflns_limit_l_min -28
_diffrn_reflns_number 14336
_diffrn_reflns_point_group_measured_fraction_full 0.995
_diffrn_reflns_point_group_measured_fraction_max 0.994
_diffrn_reflns_theta_full 26.000
_diffrn_reflns_theta_max 27.482
_diffrn_reflns_theta_min 2.957
_diffrn_source 'Sealed Tube'
_diffrn_source_current 30.0000
_diffrn_source_power 1.5000
_diffrn_source_voltage 50.0000
_exptl_absorpt_coefficient_mu 0.082
_exptl_absorpt_correction_T_max 1.0000
_exptl_absorpt_correction_T_min 0.8596
_exptl_absorpt_correction_type multi-scan
_exptl_absorpt_process_details 'CrystalClear (Rigaku Inc., 2007)'
_exptl_crystal_colour Colorless
_exptl_crystal_density_diffrn 1.244
_exptl_crystal_description rod
_exptl_crystal_F_000 928
_exptl_crystal_size_max 0.45
_exptl_crystal_size_mid 0.13
_exptl_crystal_size_min 0.12
_refine_diff_density_max 0.165
_refine_diff_density_min -0.169
_refine_diff_density_rms 0.040
_refine_ls_abs_structure_details
;
 Flack x determined using 1446 quotients [(I+)-(I-)]/[(I+)+(I-)]
 (Parsons, Flack and Wagner, Acta Cryst. B69 (2013) 249-259).
;
_refine_ls_abs_structure_Flack -0.5(8)
_refine_ls_extinction_method none
_refine_ls_goodness_of_fit_ref 1.133
_refine_ls_hydrogen_treatment constr
_refine_ls_matrix_type full
_refine_ls_number_parameters 282
_refine_ls_number_reflns 5203
_refine_ls_number_restraints 0
_refine_ls_restrained_S_all 1.133
_refine_ls_R_factor_all 0.0677
_refine_ls_R_factor_gt 0.0595
_refine_ls_shift/su_max 0.000
_refine_ls_shift/su_mean 0.000
_refine_ls_structure_factor_coef Fsqd
_refine_ls_weighting_details 'w=1/[\s^2^(Fo^2^)+(0.0305P)^2^+0.7119P] where P=(Fo^2^+2Fc^2^)/3'
_refine_ls_weighting_scheme calc
_refine_ls_wR_factor_gt 0.1051
_refine_ls_wR_factor_ref 0.1086
_reflns_Friedel_coverage 0.751
_reflns_Friedel_fraction_full 0.991
_reflns_Friedel_fraction_max 0.987
_reflns_number_gt 4672
_reflns_number_total 5203
_reflns_threshold_expression 'I > 2\s(I)'
_cod_data_source_file ol6b00632_si_006.cif
_cod_data_source_block sa4069
_cod_database_code 1555526
_shelx_space_group_comment
;
The symmetry employed for this shelxl refinement is uniquely defined
by the following loop, which should always be used as a source of
symmetry information in preference to the above space-group names.
They are only intended as comments.
;
_diffrn_number_total 3002
_olex2_refinement_description
;
1. Fixed Uiso
 At 1.2 times of:
  All C(H) groups, All C(H,H) groups, All N(H) groups
 At 1.5 times of:
  All C(H,H,H) groups, All O(H,H) groups
2.a Riding coordinates:
 O3(H3C,H3D)
2.b Ternary CH refined with riding coordinates:
 C2(H2), C4(H4), C5(H5), C18(H18)
2.c Secondary CH2 refined with riding coordinates:
 C3(H3A,H3B), C10(H10A,H10B), C11(H11A,H11B), C12(H12A,H12B), C13(H13A,H13B),
 C14(H14A,H14B), C15(H15A,H15B), C16(H16A,H16B), C19(H19A,H19B)
2.d Aromatic/amide H refined with riding coordinates:
 N1(H1), N3(H3), C7(H7), C8(H8), C22(H22), C23(H23), C24(H24)
2.e Idealised Me refined as rotating group:
 C17(H17A,H17B,H17C), C25(H25A,H25B,H25C)
;
_shelx_shelxl_version_number 2014/7
_olex2_submission_special_instructions 'No special instructions were received'

loop_
_space_group_symop_operation_xyz
'x, y, z'
'-x+1/2, -y, z+1/2'
'-x, y+1/2, -z+1/2'
'x+1/2, -y+1/2, -z'

loop_
_atom_site_label
_atom_site_type_symbol
_atom_site_fract_x
_atom_site_fract_y
_atom_site_fract_z
_atom_site_U_iso_or_equiv
_atom_site_adp_type
_atom_site_occupancy
_atom_site_site_symmetry_order
_atom_site_calc_flag
_atom_site_refinement_flags_posn
O1 O 0.5708(2) 0.61202(15) 0.69067(9) 0.0238(4) Uani 1 1 d .
O2 O 0.7181(3) 0.68243(16) 0.59522(10) 0.0292(5) Uani 1 1 d .
N1 N 0.1508(3) 0.50713(19) 0.56979(11) 0.0243(6) Uani 1 1 d .
H1 H 0.1057 0.5226 0.6042 0.029 Uiso 1 1 calc R
N2 N 0.3086(3) 0.66252(19) 0.65388(11) 0.0225(5) Uani 1 1 d .
N3 N 0.0386(3) 0.79508(19) 0.67732(11) 0.0285(6) Uani 1 1 d .
H3 H 0.0177 0.7311 0.6865 0.034 Uiso 1 1 calc R
C1 C 0.4654(3) 0.6138(2) 0.63799(12) 0.0199(6) Uani 1 1 d .
C2 C 0.5313(4) 0.5399(2) 0.73983(13) 0.0263(7) Uani 1 1 d .
H2 H 0.6259 0.5393 0.7674 0.032 Uiso 1 1 calc R
C3 C 0.5158(4) 0.4301(2) 0.71429(13) 0.0263(7) Uani 1 1 d .
H3A H 0.4814 0.3833 0.7468 0.032 Uiso 1 1 calc R
H3B H 0.6221 0.4069 0.7000 0.032 Uiso 1 1 calc R
C4 C 0.3933(4) 0.4234(2) 0.66152(13) 0.0230(6) Uani 1 1 d .
H4 H 0.2851 0.4420 0.6775 0.028 Uiso 1 1 calc R
C5 C 0.4397(4) 0.5038(2) 0.61131(12) 0.0214(6) Uani 1 1 d .
H5 H 0.5448 0.4815 0.5941 0.026 Uiso 1 1 calc R
C6 C 0.3170(4) 0.5012(2) 0.55993(13) 0.0229(6) Uani 1 1 d .
C7 C 0.3388(4) 0.4770(2) 0.49940(13) 0.0296(7) Uani 1 1 d .
H7 H 0.4387 0.4687 0.4796 0.036 Uiso 1 1 calc R
C8 C 0.1817(4) 0.4668(3) 0.47230(14) 0.0326(8) Uani 1 1 d .
H8 H 0.1605 0.4507 0.4315 0.039 Uiso 1 1 calc R
C9 C 0.0671(4) 0.4847(2) 0.51659(14) 0.0285(7) Uani 1 1 d .
C10 C -0.1147(4) 0.4726(3) 0.51534(16) 0.0354(8) Uani 1 1 d .
H10A H -0.1547 0.4990 0.4765 0.043 Uiso 1 1 calc R
H10B H -0.1610 0.5161 0.5474 0.043 Uiso 1 1 calc R
C11 C -0.1785(4) 0.3610(3) 0.52378(17) 0.0395(9) Uani 1 1 d .
H11A H -0.2955 0.3608 0.5165 0.047 Uiso 1 1 calc R
H11B H -0.1282 0.3167 0.4930 0.047 Uiso 1 1 calc R
C12 C -0.1461(4) 0.3140(3) 0.58666(17) 0.0404(9) Uani 1 1 d .
H12A H -0.2267 0.2599 0.5943 0.048 Uiso 1 1 calc R
H12B H -0.1615 0.3679 0.6173 0.048 Uiso 1 1 calc R
C13 C 0.0247(4) 0.2669(2) 0.59485(15) 0.0333(7) Uani 1 1 d .
H13A H 0.0228 0.1947 0.5814 0.040 Uiso 1 1 calc R
H13B H 0.1013 0.3044 0.5690 0.040 Uiso 1 1 calc R
C14 C 0.0842(4) 0.2713(2) 0.66092(15) 0.0333(8) Uani 1 1 d .
H14A H 0.0691 0.3417 0.6763 0.040 Uiso 1 1 calc R
H14B H 0.0170 0.2250 0.6855 0.040 Uiso 1 1 calc R
C15 C 0.2628(4) 0.2407(2) 0.66916(16) 0.0328(8) Uani 1 1 d .
H15A H 0.2775 0.1698 0.6544 0.039 Uiso 1 1 calc R
H15B H 0.2883 0.2411 0.7126 0.039 Uiso 1 1 calc R
C16 C 0.3840(4) 0.3119(2) 0.63594(14) 0.0269(7) Uani 1 1 d .
H16A H 0.3535 0.3155 0.5930 0.032 Uiso 1 1 calc R
H16B H 0.4920 0.2807 0.6382 0.032 Uiso 1 1 calc R
C17 C 0.3859(4) 0.5749(3) 0.77793(14) 0.0332(8) Uani 1 1 d .
H17A H 0.3980 0.6474 0.7882 0.050 Uiso 1 1 calc GR
H17B H 0.3807 0.5341 0.8148 0.050 Uiso 1 1 calc GR
H17C H 0.2870 0.5653 0.7548 0.050 Uiso 1 1 calc GR
C18 C 0.5467(4) 0.6908(2) 0.59319(13) 0.0228(6) Uani 1 1 d .
H18 H 0.5095 0.6750 0.5515 0.027 Uiso 1 1 calc R
C19 C 0.4762(4) 0.7962(2) 0.61270(13) 0.0247(6) Uani 1 1 d .
H19A H 0.5458 0.8311 0.6423 0.030 Uiso 1 1 calc R
H19B H 0.4581 0.8419 0.5779 0.030 Uiso 1 1 calc R
C20 C 0.3176(4) 0.7607(2) 0.64095(13) 0.0223(6) Uani 1 1 d .
C21 C 0.1828(4) 0.8309(2) 0.65296(13) 0.0243(6) Uani 1 1 d .
C22 C 0.1667(4) 0.9369(2) 0.64491(14) 0.0289(7) Uani 1 1 d .
H22 H 0.2457 0.9815 0.6289 0.035 Uiso 1 1 calc R
C23 C 0.0093(4) 0.9661(2) 0.66520(14) 0.0325(8) Uani 1 1 d .
H23 H -0.0348 1.0331 0.6653 0.039 Uiso 1 1 calc R
C24 C -0.0657(4) 0.8763(3) 0.68465(15) 0.0341(7) Uani 1 1 d .
H24 H -0.1713 0.8719 0.7004 0.041 Uiso 1 1 calc R
C25 C 0.7964(4) 0.7411(3) 0.54786(16) 0.0393(9) Uani 1 1 d .
H25A H 0.7536 0.7202 0.5088 0.059 Uiso 1 1 calc GR
H25B H 0.9121 0.7283 0.5490 0.059 Uiso 1 1 calc GR
H25C H 0.7761 0.8143 0.5540 0.059 Uiso 1 1 calc GR
O3 O 0.9260(3) 0.57727(17) 0.68482(11) 0.0378(6) Uani 1 1 d .
H3C H 0.9198 0.5374 0.7153 0.057 Uiso 1 1 d R
H3D H 0.8250 0.5849 0.6792 0.057 Uiso 1 1 d R

loop_
_atom_site_aniso_label
_atom_site_aniso_U_11
_atom_site_aniso_U_22
_atom_site_aniso_U_33
_atom_site_aniso_U_23
_atom_site_aniso_U_13
_atom_site_aniso_U_12
O1 0.0226(10) 0.0264(10) 0.0223(10) 0.0015(9) -0.0030(9) -0.0060(9)
O2 0.0236(11) 0.0298(12) 0.0344(12) 0.0068(10) 0.0074(10) -0.0014(10)
N1 0.0258(14) 0.0263(13) 0.0206(11) -0.0007(10) -0.0024(11) 0.0003(12)
N2 0.0221(12) 0.0234(12) 0.0220(12) -0.0033(10) -0.0006(11) -0.0006(11)
N3 0.0290(14) 0.0235(12) 0.0330(14) 0.0025(11) 0.0020(12) 0.0012(12)
C1 0.0186(14) 0.0223(13) 0.0188(12) -0.0001(11) 0.0002(12) 0.0006(12)
C2 0.0278(17) 0.0297(16) 0.0215(14) 0.0044(12) -0.0030(13) -0.0059(14)
C3 0.0277(16) 0.0275(15) 0.0237(14) 0.0047(12) -0.0018(13) -0.0022(14)
C4 0.0241(15) 0.0203(14) 0.0246(14) 0.0005(12) -0.0002(13) -0.0014(13)
C5 0.0201(14) 0.0218(13) 0.0224(13) -0.0001(11) 0.0024(12) 0.0011(12)
C6 0.0256(15) 0.0193(13) 0.0238(14) -0.0010(12) -0.0034(13) 0.0008(13)
C7 0.0350(19) 0.0294(17) 0.0245(15) 0.0010(13) 0.0009(14) 0.0035(15)
C8 0.043(2) 0.0336(17) 0.0209(14) 0.0000(13) -0.0078(15) 0.0033(16)
C9 0.0317(17) 0.0251(16) 0.0286(16) -0.0014(13) -0.0108(14) 0.0002(14)
C10 0.0321(19) 0.0363(19) 0.0379(18) -0.0020(15) -0.0161(16) 0.0014(15)
C11 0.0269(17) 0.044(2) 0.048(2) -0.0124(17) -0.0114(17) -0.0003(16)
C12 0.0300(18) 0.042(2) 0.049(2) 0.0008(17) 0.0021(17) -0.0036(16)
C13 0.0330(18) 0.0271(15) 0.0399(18) -0.0026(14) -0.0032(16) -0.0025(15)
C14 0.0377(19) 0.0274(16) 0.0348(17) -0.0021(14) 0.0017(15) -0.0101(15)
C15 0.043(2) 0.0206(15) 0.0352(18) 0.0027(14) -0.0044(16) -0.0035(15)
C16 0.0284(16) 0.0221(14) 0.0303(15) -0.0017(13) -0.0028(14) 0.0039(13)
C17 0.0394(19) 0.0355(18) 0.0247(15) -0.0013(14) 0.0040(15) -0.0100(16)
C18 0.0234(14) 0.0239(14) 0.0211(13) 0.0005(12) 0.0005(12) -0.0005(13)
C19 0.0274(15) 0.0202(14) 0.0264(14) -0.0006(12) 0.0018(13) -0.0011(13)
C20 0.0226(15) 0.0232(14) 0.0211(13) -0.0020(11) -0.0017(13) -0.0019(13)
C21 0.0230(15) 0.0247(14) 0.0253(15) -0.0015(12) -0.0013(13) 0.0005(13)
C22 0.0311(17) 0.0258(15) 0.0298(16) -0.0017(13) 0.0014(15) -0.0032(14)
C23 0.038(2) 0.0247(15) 0.0349(16) -0.0017(13) 0.0005(15) 0.0095(15)
C24 0.0286(16) 0.0351(17) 0.0386(18) -0.0009(15) 0.0041(15) 0.0087(15)
C25 0.037(2) 0.0378(19) 0.0426(19) 0.0103(16) 0.0177(17) -0.0025(17)
O3 0.0244(11) 0.0409(13) 0.0483(14) 0.0037(12) -0.0014(12) -0.0023(11)

loop_
_atom_type_symbol
_atom_type_description
_atom_type_scat_dispersion_real
_atom_type_scat_dispersion_imag
_atom_type_scat_source
C C 0.0033 0.0016 'International Tables Vol C Tables 4.2.6.8 and 6.1.1.4'
H H 0.0000 0.0000 'International Tables Vol C Tables 4.2.6.8 and 6.1.1.4'
N N 0.0061 0.0033 'International Tables Vol C Tables 4.2.6.8 and 6.1.1.4'
O O 0.0106 0.0060 'International Tables Vol C Tables 4.2.6.8 and 6.1.1.4'

loop_
_geom_angle_atom_site_label_1
_geom_angle_atom_site_label_2
_geom_angle_atom_site_label_3
_geom_angle
C1 O1 C2 117.9(2)
C18 O2 C25 112.6(2)
C6 N1 H1 124.9
C9 N1 H1 124.9
C9 N1 C6 110.3(3)
C20 N2 C1 108.2(2)
C21 N3 H3 125.4
C24 N3 H3 125.4
C24 N3 C21 109.3(3)
O1 C1 N2 109.9(2)
O1 C1 C5 111.8(2)
O1 C1 C18 105.0(2)
N2 C1 C5 111.1(2)
N2 C1 C18 104.8(2)
C5 C1 C18 113.9(2)
O1 C2 H2 106.5
O1 C2 C3 109.6(2)
O1 C2 C17 113.0(3)
C3 C2 H2 106.5
C3 C2 C17 114.2(3)
C17 C2 H2 106.5
C2 C3 H3A 109.1
C2 C3 H3B 109.1
C2 C3 C4 112.6(2)
H3A C3 H3B 107.8
C4 C3 H3A 109.1
C4 C3 H3B 109.1
C3 C4 H4 108.1
C3 C4 C5 109.6(2)
C3 C4 C16 111.0(2)
C5 C4 H4 108.1
C16 C4 H4 108.1
C16 C4 C5 111.9(2)
C1 C5 C4 111.9(2)
C1 C5 H5 107.0
C4 C5 H5 107.0
C6 C5 C1 113.2(2)
C6 C5 C4 110.4(2)
C6 C5 H5 107.0
N1 C6 C5 122.7(2)
C7 C6 N1 107.0(3)
C7 C6 C5 129.6(3)
C6 C7 H7 126.1
C6 C7 C8 107.8(3)
C8 C7 H7 126.1
C7 C8 H8 126.0
C9 C8 C7 108.1(3)
C9 C8 H8 126.0
N1 C9 C10 122.0(3)
C8 C9 N1 106.9(3)
C8 C9 C10 130.7(3)
C9 C10 H10A 108.4
C9 C10 H10B 108.4
C9 C10 C11 115.6(3)
H10A C10 H10B 107.4
C11 C10 H10A 108.4
C11 C10 H10B 108.4
C10 C11 H11A 108.6
C10 C11 H11B 108.6
H11A C11 H11B 107.6
C12 C11 C10 114.7(3)
C12 C11 H11A 108.6
C12 C11 H11B 108.6
C11 C12 H12A 108.6
C11 C12 H12B 108.6
C11 C12 C13 114.8(3)
H12A C12 H12B 107.5
C13 C12 H12A 108.6
C13 C12 H12B 108.6
C12 C13 H13A 109.0
C12 C13 H13B 109.0
H13A C13 H13B 107.8
C14 C13 C12 112.8(3)
C14 C13 H13A 109.0
C14 C13 H13B 109.0
C13 C14 H14A 108.7
C13 C14 H14B 108.7
H14A C14 H14B 107.6
C15 C14 C13 114.2(3)
C15 C14 H14A 108.7
C15 C14 H14B 108.7
C14 C15 H15A 108.7
C14 C15 H15B 108.7
C14 C15 C16 114.3(3)
H15A C15 H15B 107.6
C16 C15 H15A 108.7
C16 C15 H15B 108.7
C4 C16 H16A 108.6
C4 C16 H16B 108.6
C15 C16 C4 114.5(3)
C15 C16 H16A 108.6
C15 C16 H16B 108.6
H16A C16 H16B 107.6
C2 C17 H17A 109.5
C2 C17 H17B 109.5
C2 C17 H17C 109.5
H17A C17 H17B 109.5
H17A C17 H17C 109.5
H17B C17 H17C 109.5
O2 C18 C1 111.2(2)
O2 C18 H18 108.9
O2 C18 C19 115.7(2)
C1 C18 H18 108.9
C19 C18 C1 103.0(2)
C19 C18 H18 108.9
C18 C19 H19A 111.8
C18 C19 H19B 111.8
H19A C19 H19B 109.5
C20 C19 C18 100.0(2)
C20 C19 H19A 111.8
C20 C19 H19B 111.8
N2 C20 C19 115.6(3)
N2 C20 C21 121.5(3)
C21 C20 C19 122.9(3)
N3 C21 C20 121.2(3)
N3 C21 C22 107.3(3)
C22 C21 C20 131.5(3)
C21 C22 H22 126.0
C21 C22 C23 107.9(3)
C23 C22 H22 126.0
C22 C23 H23 126.8
C24 C23 C22 106.5(3)
C24 C23 H23 126.8
N3 C24 C23 109.0(3)
N3 C24 H24 125.5
C23 C24 H24 125.5
O2 C25 H25A 109.5
O2 C25 H25B 109.5
O2 C25 H25C 109.5
H25A C25 H25B 109.5
H25A C25 H25C 109.5
H25B C25 H25C 109.5
H3C O3 H3D 97.3

loop_
_geom_bond_atom_site_label_1
_geom_bond_atom_site_label_2
_geom_bond_distance
O1 C1 1.437(3)
O1 C2 1.451(3)
O2 C18 1.405(4)
O2 C25 1.429(4)
N1 H1 0.8600
N1 C6 1.378(4)
N1 C9 1.378(4)
N2 C1 1.467(4)
N2 C20 1.290(4)
N3 H3 0.8600
N3 C21 1.372(4)
N3 C24 1.354(4)
C1 C5 1.538(4)
C1 C18 1.539(4)
C2 H2 0.9800
C2 C3 1.517(4)
C2 C17 1.518(4)
C3 H3A 0.9700
C3 H3B 0.9700
C3 C4 1.528(4)
C4 H4 0.9800
C4 C5 1.550(4)
C4 C16 1.534(4)
C5 H5 0.9800
C5 C6 1.504(4)
C6 C7 1.368(4)
C7 H7 0.9300
C7 C8 1.420(5)
C8 H8 0.9300
C8 C9 1.365(5)
C9 C10 1.495(5)
C10 H10A 0.9700
C10 H10B 0.9700
C10 C11 1.532(5)
C11 H11A 0.9700
C11 H11B 0.9700
C11 C12 1.521(5)
C12 H12A 0.9700
C12 H12B 0.9700
C12 C13 1.530(5)
C13 H13A 0.9700
C13 H13B 0.9700
C13 C14 1.523(4)
C14 H14A 0.9700
C14 H14B 0.9700
C14 C15 1.522(5)
C15 H15A 0.9700
C15 H15B 0.9700
C15 C16 1.529(4)
C16 H16A 0.9700
C16 H16B 0.9700
C17 H17A 0.9600
C17 H17B 0.9600
C17 H17C 0.9600
C18 H18 0.9800
C18 C19 1.528(4)
C19 H19A 0.9700
C19 H19B 0.9700
C19 C20 1.506(4)
C20 C21 1.445(4)
C21 C22 1.375(4)
C22 H22 0.9300
C22 C23 1.411(5)
C23 H23 0.9300
C23 C24 1.370(5)
C24 H24 0.9300
C25 H25A 0.9600
C25 H25B 0.9600
C25 H25C 0.9600
O3 H3C 0.8397
O3 H3D 0.8400

loop_
_geom_hbond_atom_site_label_D
_geom_hbond_atom_site_label_H
_geom_hbond_atom_site_label_A
_geom_hbond_distance_DH
_geom_hbond_distance_HA
_geom_hbond_distance_DA
_geom_hbond_angle_DHA
_geom_hbond_site_symmetry_A
N1 H1 O3 0.86 2.40 3.238(4) 166.3 1_455
N3 H3 O3 0.86 2.11 2.940(3) 163.0 1_455
O3 H3D O1 0.84 2.12 2.940(3) 164.6 .
O3 H3D O2 0.84 2.38 2.919(3) 122.2 .

loop_
_geom_torsion_atom_site_label_1
_geom_torsion_atom_site_label_2
_geom_torsion_atom_site_label_3
_geom_torsion_atom_site_label_4
_geom_torsion
O1 C1 C5 C4 48.8(3)
O1 C1 C5 C6 174.3(2)
O1 C1 C18 O2 37.1(3)
O1 C1 C18 C19 -87.5(3)
O1 C2 C3 C4 -54.6(3)
O2 C18 C19 C20 -147.4(2)
N1 C6 C7 C8 -0.7(3)
N1 C9 C10 C11 -92.4(4)
N2 C1 C5 C4 -74.4(3)
N2 C1 C5 C6 51.2(3)
N2 C1 C18 O2 153.0(2)
N2 C1 C18 C19 28.4(3)
N2 C20 C21 N3 -1.5(4)
N2 C20 C21 C22 177.7(3)
N3 C21 C22 C23 0.3(3)
C1 O1 C2 C3 54.2(3)
C1 O1 C2 C17 -74.4(3)
C1 N2 C20 C19 1.8(3)
C1 N2 C20 C21 -178.4(2)
C1 C5 C6 N1 -76.0(3)
C1 C5 C6 C7 115.4(3)
C1 C18 C19 C20 -25.8(3)
C2 O1 C1 N2 71.9(3)
C2 O1 C1 C5 -51.9(3)
C2 O1 C1 C18 -175.9(2)
C2 C3 C4 C5 54.6(3)
C2 C3 C4 C16 178.7(3)
C3 C4 C5 C1 -50.9(3)
C3 C4 C5 C6 -177.9(2)
C3 C4 C16 C15 86.8(3)
C4 C5 C6 N1 50.4(4)
C4 C5 C6 C7 -118.2(3)
C5 C1 C18 O2 -85.4(3)
C5 C1 C18 C19 149.9(2)
C5 C4 C16 C15 -150.5(3)
C5 C6 C7 C8 169.2(3)
C6 N1 C9 C8 -1.4(3)
C6 N1 C9 C10 172.5(3)
C6 C7 C8 C9 -0.1(4)
C7 C8 C9 N1 0.9(4)
C7 C8 C9 C10 -172.3(3)
C8 C9 C10 C11 79.9(5)
C9 N1 C6 C5 -169.5(3)
C9 N1 C6 C7 1.3(3)
C9 C10 C11 C12 66.3(4)
C10 C11 C12 C13 -82.7(4)
C11 C12 C13 C14 151.1(3)
C12 C13 C14 C15 -171.1(3)
C13 C14 C15 C16 62.1(4)
C14 C15 C16 C4 67.4(4)
C16 C4 C5 C1 -174.5(2)
C16 C4 C5 C6 58.5(3)
C17 C2 C3 C4 73.4(3)
C18 C1 C5 C4 167.6(2)
C18 C1 C5 C6 -66.8(3)
C18 C19 C20 N2 16.3(3)
C18 C19 C20 C21 -163.5(3)
C19 C20 C21 N3 178.3(3)
C19 C20 C21 C22 -2.4(5)
C20 N2 C1 O1 93.2(3)
C20 N2 C1 C5 -142.6(2)
C20 N2 C1 C18 -19.2(3)
C20 C21 C22 C23 -179.0(3)
C21 N3 C24 C23 0.0(4)
C21 C22 C23 C24 -0.3(4)
C22 C23 C24 N3 0.2(4)
C24 N3 C21 C20 179.2(3)
C24 N3 C21 C22 -0.2(3)
C25 O2 C18 C1 171.1(2)
C25 O2 C18 C19 -71.8(3)
